data_4308307
loop_
_publ_author_name
'Ba L. Tran'
'Carl J. Carrano'

_publ_section_title
;
Oxo-Molybdenum(VI,V,IV) Complexes of the Facially Coordinating
Tris(mercaptoimidazolyl)borate Ligand: Synthesis, Characterization, and
Oxygen Atom Transfer Reactivity
;
_journal_name_full 'Inorganic Chemistry'
_journal_page_first 5429
_journal_page_last 5438
_journal_paper_doi 10.1021/ic7005259
_journal_volume 46
_journal_year 2007
_chemical_formula_sum 'C18 H16 B Cl Mo N9 O1.5 S3'
_chemical_formula_weight 620.78
_chemical_name_systematic
; 
 ? 
;
_space_group_IT_number 14
_symmetry_cell_setting monoclinic
_symmetry_space_group_name_Hall '-P 2ybc'
_symmetry_space_group_name_H-M 'P 1 21/c 1'
_atom_sites_solution_hydrogens geom
_atom_sites_solution_primary direct
_atom_sites_solution_secondary difmap
_audit_creation_method SHELXL-97
_cell_angle_alpha 90.00
_cell_angle_beta 107.334(8)
_cell_angle_gamma 90.00
_cell_formula_units_Z 4
_cell_length_a 9.461(2)
_cell_length_b 22.510(5)
_cell_length_c 13.380(3)
_cell_measurement_reflns_used 1794
_cell_measurement_temperature 240(2)
_cell_measurement_theta_max 19.15
_cell_measurement_theta_min 2.43
_cell_volume 2720.1(10)
_computing_cell_refinement 'Bruker SMART'
_computing_data_collection 'Bruker SMART'
_computing_data_reduction 'Bruker SAINT'
_computing_molecular_graphics 'Bruker SHELXTL'
_computing_publication_material 'Bruker SHELXTL'
_computing_structure_refinement 'SHELXL-97 (Sheldrick, 1997)'
_computing_structure_solution 'SHELXS-97 (Sheldrick, 1990)'
_diffrn_ambient_temperature 240(2)
_diffrn_measured_fraction_theta_full 0.990
_diffrn_measured_fraction_theta_max 0.990
_diffrn_measurement_device_type 'CCD area detector'
_diffrn_measurement_method 'phi and omega scans'
_diffrn_radiation_monochromator graphite
_diffrn_radiation_source 'fine-focus sealed tube'
_diffrn_radiation_type MoK\a
_diffrn_radiation_wavelength 0.71073
_diffrn_reflns_av_R_equivalents 0.0763
_diffrn_reflns_av_sigmaI/netI 0.0582
_diffrn_reflns_limit_h_max 8
_diffrn_reflns_limit_h_min -8
_diffrn_reflns_limit_k_max 20
_diffrn_reflns_limit_k_min -20
_diffrn_reflns_limit_l_max 12
_diffrn_reflns_limit_l_min -12
_diffrn_reflns_number 12109
_diffrn_reflns_theta_full 19.53
_diffrn_reflns_theta_max 19.53
_diffrn_reflns_theta_min 2.51
_exptl_absorpt_coefficient_mu 0.842
_exptl_absorpt_correction_T_max 0.9834
_exptl_absorpt_correction_T_min 0.8497
_exptl_absorpt_correction_type multi-scan
_exptl_absorpt_process_details SADABS
_exptl_crystal_colour brown
_exptl_crystal_density_diffrn 1.516
_exptl_crystal_density_meas 0
_exptl_crystal_density_method 'not measured'
_exptl_crystal_description rod
_exptl_crystal_F_000 1244
_exptl_crystal_size_max 0.20
_exptl_crystal_size_mid 0.05
_exptl_crystal_size_min 0.02
_refine_diff_density_max 0.480
_refine_diff_density_min -0.397
_refine_diff_density_rms 0.084
_refine_ls_extinction_method none
_refine_ls_goodness_of_fit_ref 1.068
_refine_ls_hydrogen_treatment mixed
_refine_ls_matrix_type full
_refine_ls_number_parameters 313
_refine_ls_number_reflns 2347
_refine_ls_number_restraints 0
_refine_ls_restrained_S_all 1.068
_refine_ls_R_factor_all 0.0718
_refine_ls_R_factor_gt 0.0422
_refine_ls_shift/su_max 0.000
_refine_ls_shift/su_mean 0.000
_refine_ls_structure_factor_coef Fsqd
_refine_ls_weighting_details 'calc w=1/[\s^2^(Fo^2^)+(0.0428P)^2^+10.6200P] where P=(Fo^2^+2Fc^2^)/3'
_refine_ls_weighting_scheme calc
_refine_ls_wR_factor_gt 0.0957
_refine_ls_wR_factor_ref 0.1089
_reflns_number_gt 1745
_reflns_number_total 2347
_reflns_threshold_expression >2sigma(I)
_cod_data_source_file ic7005259-file005.cif
_cod_data_source_block ba42
_cod_depositor_comments
;
The following automatic conversions were performed:
'_symmetry_cell_setting' value 'Monoclinic' changed to 'monoclinic'
according to '/home/saulius/struct/CIF-dictionaries/cif_core.dic'
dictionary named 'cif_core.dic' version 2.4.1 from
2010-06-29.

'_exptl_absorpt_correction_type' value 'multiscan' changed to
'multi-scan' according to
'/home/saulius/struct/CIF-dictionaries/cif_core.dic' dictionary named
'cif_core.dic' version 2.4.1 from 2010-06-29.

Automatic conversion script
Id: cif_fix_enum 1527 2010-12-29 10:47:43Z saulius 
;
_cod_original_cell_volume 2720.1(11)
_cod_original_formula_sum 'C18 H16 B Cl Mo N9 O1.50 S3'
_cod_database_code 4308307

loop_
_symmetry_equiv_pos_as_xyz
'x, y, z'
'-x, y+1/2, -z+1/2'
'-x, -y, -z'
'x, -y-1/2, z-1/2'

loop_
_atom_site_label
_atom_site_type_symbol
_atom_site_fract_x
_atom_site_fract_y
_atom_site_fract_z
_atom_site_U_iso_or_equiv
_atom_site_adp_type
_atom_site_occupancy
_atom_site_symmetry_multiplicity
_atom_site_calc_flag
_atom_site_refinement_flags
_atom_site_disorder_assembly
_atom_site_disorder_group
Mo1 Mo 0.45369(8) 0.93285(3) 0.56520(6) 0.0274(3) Uani 1 1 d . . .
Cl1 Cl 0.7106(3) 0.92340(11) 0.66527(18) 0.0439(7) Uani 1 1 d . . .
O1 O 0.5000 1.0000 0.5000 0.027(2) Uani 1 2 d S . .
O2 O 0.3830(7) 0.9606(3) 0.6556(4) 0.0377(17) Uani 1 1 d . . .
S1 S 0.5725(2) 0.86681(11) 0.44114(19) 0.0348(7) Uani 1 1 d . . .
S2 S 0.4018(3) 0.83353(10) 0.64381(19) 0.0333(7) Uani 1 1 d . . .
S3 S 0.2275(2) 0.92469(10) 0.41838(18) 0.0317(7) Uani 1 1 d . . .
N1 N 0.4336(8) 0.8694(3) 0.2330(7) 0.0315(19) Uani 1 1 d . . .
N2 N 0.3270(9) 0.8091(3) 0.3150(6) 0.032(2) Uani 1 1 d . . .
N3 N 0.5970(9) 0.7486(4) 0.6304(6) 0.038(2) Uani 1 1 d . . .
N4 N 0.4109(8) 0.7549(3) 0.4882(6) 0.031(2) Uani 1 1 d . . .
N5 N 0.0066(8) 0.8683(4) 0.4705(6) 0.0304(19) Uani 1 1 d . . .
N6 N 0.1556(8) 0.8054(4) 0.4308(5) 0.0281(19) Uani 1 1 d . . .
C1 C 0.5332(12) 0.9131(4) 0.2128(8) 0.054(3) Uani 1 1 d . . .
H1B H 0.6062 0.9236 0.2772 0.081 Uiso 1 1 calc R . .
H1C H 0.4782 0.9479 0.1825 0.081 Uiso 1 1 calc R . .
H1D H 0.5814 0.8970 0.1650 0.081 Uiso 1 1 calc R . .
C2 C 0.3151(12) 0.8440(5) 0.1597(8) 0.041(3) Uani 1 1 d . . .
H2B H 0.2859 0.8513 0.0881 0.049 Uiso 1 1 calc R . .
C3 C 0.2504(11) 0.8074(5) 0.2097(9) 0.039(3) Uani 1 1 d . . .
H3A H 0.1673 0.7843 0.1790 0.047 Uiso 1 1 calc R . .
C4 C 0.4380(10) 0.8475(4) 0.3279(8) 0.032(2) Uani 1 1 d . . .
C5 C 0.6947(11) 0.7592(5) 0.7352(8) 0.055(3) Uani 1 1 d . . .
H5A H 0.6541 0.7901 0.7679 0.083 Uiso 1 1 calc R . .
H5B H 0.7903 0.7712 0.7313 0.083 Uiso 1 1 calc R . .
H5C H 0.7044 0.7235 0.7758 0.083 Uiso 1 1 calc R . .
C6 C 0.6224(12) 0.7080(5) 0.5623(9) 0.049(3) Uani 1 1 d . . .
H6A H 0.7043 0.6831 0.5745 0.059 Uiso 1 1 calc R . .
C7 C 0.5081(12) 0.7104(4) 0.4742(9) 0.043(3) Uani 1 1 d . . .
H7A H 0.4954 0.6870 0.4149 0.052 Uiso 1 1 calc R . .
C8 C 0.4686(11) 0.7781(4) 0.5845(8) 0.031(2) Uani 1 1 d . . .
C9 C -0.0620(11) 0.9241(4) 0.4843(8) 0.052(3) Uani 1 1 d . . .
H9A H -0.1482 0.9164 0.5061 0.077 Uiso 1 1 calc R . .
H9B H -0.0903 0.9455 0.4193 0.077 Uiso 1 1 calc R . .
H9C H 0.0071 0.9474 0.5368 0.077 Uiso 1 1 calc R . .
C10 C -0.0469(10) 0.8135(5) 0.4793(7) 0.038(3) Uani 1 1 d . . .
H10A H -0.1307 0.8046 0.4992 0.046 Uiso 1 1 calc R . .
C11 C 0.0437(11) 0.7742(4) 0.4539(7) 0.036(3) Uani 1 1 d . . .
H11A H 0.0329 0.7331 0.4522 0.044 Uiso 1 1 calc R . .
C12 C 0.1310(10) 0.8632(4) 0.4408(7) 0.026(2) Uani 1 1 d . . .
B1 B 0.2757(12) 0.7725(5) 0.3975(9) 0.033(3) Uani 1 1 d . . .
H10B H 0.2312 0.7357 0.3631 0.040 Uiso 1 1 calc R . .
C13 C -0.214(2) 0.8975(6) -0.0771(11) 0.082(5) Uani 1 1 d . . .
C14 C -0.3497(14) 0.9336(6) -0.0875(10) 0.077(4) Uani 1 1 d . . .
C15 C 0.2095(17) 0.9174(6) 0.8555(14) 0.077(4) Uani 1 1 d . . .
C16 C 0.1170(14) 0.9005(7) 0.7540(9) 0.089(5) Uani 1 1 d . . .
C17 C 0.0641(13) 0.9632(5) 0.1455(9) 0.068(4) Uani 1 1 d . . .
C18 C -0.0312(15) 0.9215(7) 0.1794(10) 0.075(4) Uani 1 1 d . . .
N9 N -0.1019(12) 0.8862(6) 0.2044(9) 0.102(5) Uani 1 1 d . . .
N8 N 0.2855(15) 0.9337(7) 0.9400(10) 0.119(5) Uani 1 1 d . . .
N7 N -0.1065(17) 0.8691(6) -0.0649(11) 0.107(5) Uani 1 1 d . . .

loop_
_atom_site_aniso_label
_atom_site_aniso_U_11
_atom_site_aniso_U_22
_atom_site_aniso_U_33
_atom_site_aniso_U_23
_atom_site_aniso_U_13
_atom_site_aniso_U_12
Mo1 0.0252(5) 0.0256(5) 0.0319(5) -0.0016(4) 0.0090(4) -0.0039(4)
Cl1 0.0331(15) 0.0551(18) 0.0395(16) 0.0021(13) 0.0046(13) -0.0066(13)
O1 0.026(5) 0.017(5) 0.035(5) -0.002(4) 0.006(4) -0.006(4)
O2 0.051(4) 0.032(4) 0.037(4) -0.010(3) 0.023(3) -0.008(3)
S1 0.0251(14) 0.0419(16) 0.0379(16) -0.0057(13) 0.0102(13) -0.0029(13)
S2 0.0361(15) 0.0297(15) 0.0367(16) 0.0007(12) 0.0147(13) -0.0029(12)
S3 0.0218(13) 0.0293(16) 0.0420(16) 0.0026(12) 0.0062(12) -0.0040(12)
N1 0.034(5) 0.031(5) 0.031(6) -0.007(5) 0.012(5) -0.003(4)
N2 0.028(5) 0.030(5) 0.034(6) -0.009(4) 0.003(5) 0.004(4)
N3 0.038(6) 0.035(5) 0.038(6) -0.005(5) 0.009(5) 0.005(5)
N4 0.035(5) 0.032(5) 0.028(6) -0.004(4) 0.011(5) -0.004(5)
N5 0.022(5) 0.026(6) 0.043(5) -0.001(4) 0.009(4) 0.004(5)
N6 0.017(5) 0.027(5) 0.038(5) -0.001(4) 0.005(4) -0.003(5)
C1 0.070(8) 0.054(8) 0.046(7) -0.002(6) 0.029(7) -0.009(7)
C2 0.054(8) 0.036(7) 0.029(7) -0.005(6) 0.009(7) 0.007(6)
C3 0.030(6) 0.039(7) 0.042(8) -0.010(6) 0.003(6) -0.001(6)
C4 0.030(6) 0.032(6) 0.036(7) -0.012(6) 0.016(6) 0.003(6)
C5 0.045(7) 0.057(8) 0.049(8) 0.000(6) -0.006(6) 0.010(6)
C6 0.046(8) 0.051(8) 0.044(8) 0.003(7) 0.005(7) 0.016(6)
C7 0.047(7) 0.028(7) 0.064(9) -0.005(6) 0.032(7) 0.006(6)
C8 0.036(7) 0.023(6) 0.039(8) 0.010(6) 0.017(6) -0.003(6)
C9 0.045(7) 0.048(8) 0.069(8) -0.004(6) 0.028(6) -0.008(6)
C10 0.028(6) 0.034(7) 0.053(7) 0.008(5) 0.011(6) -0.012(7)
C11 0.029(6) 0.023(6) 0.050(7) 0.008(5) 0.001(5) -0.004(6)
C12 0.020(6) 0.025(7) 0.030(6) 0.001(5) 0.002(5) 0.002(5)
B1 0.030(7) 0.027(7) 0.039(8) -0.004(6) 0.007(7) -0.010(6)
C13 0.144(16) 0.042(10) 0.052(9) -0.009(8) 0.019(11) -0.042(10)
C14 0.071(9) 0.071(9) 0.091(10) 0.011(8) 0.029(8) 0.017(8)
C15 0.087(11) 0.056(9) 0.106(13) 0.030(9) 0.054(10) 0.037(8)
C16 0.074(9) 0.141(13) 0.039(8) -0.016(8) -0.005(7) 0.016(9)
C17 0.072(9) 0.054(7) 0.081(9) 0.011(7) 0.026(8) -0.031(7)
C18 0.051(9) 0.111(13) 0.046(9) -0.028(9) -0.013(7) 0.010(9)
N9 0.063(9) 0.152(13) 0.084(9) -0.010(9) 0.012(7) -0.025(8)
N8 0.111(11) 0.145(13) 0.086(10) 0.026(10) 0.008(9) 0.025(10)
N7 0.151(14) 0.083(11) 0.079(9) -0.005(8) 0.023(10) 0.004(9)

loop_
_atom_type_symbol
_atom_type_description
_atom_type_scat_dispersion_real
_atom_type_scat_dispersion_imag
_atom_type_scat_source
C C 0.0033 0.0016 'International Tables Vol C Tables 4.2.6.8 and 6.1.1.4'
H H 0.0000 0.0000 'International Tables Vol C Tables 4.2.6.8 and 6.1.1.4'
B B 0.0013 0.0007 'International Tables Vol C Tables 4.2.6.8 and 6.1.1.4'
N N 0.0061 0.0033 'International Tables Vol C Tables 4.2.6.8 and 6.1.1.4'
O O 0.0106 0.0060 'International Tables Vol C Tables 4.2.6.8 and 6.1.1.4'
S S 0.1246 0.1234 'International Tables Vol C Tables 4.2.6.8 and 6.1.1.4'
Cl Cl 0.1484 0.1585 'International Tables Vol C Tables 4.2.6.8 and 6.1.1.4'
Mo Mo -1.6832 0.6857 'International Tables Vol C Tables 4.2.6.8 and 6.1.1.4'

loop_
_geom_angle_atom_site_label_1
_geom_angle_atom_site_label_2
_geom_angle_atom_site_label_3
_geom_angle
_geom_angle_site_symmetry_1
_geom_angle_site_symmetry_3
_geom_angle_publ_flag
O2 Mo1 O1 103.7(2) . . ?
O2 Mo1 Cl1 100.7(2) . . ?
O1 Mo1 Cl1 89.58(7) . . ?
O2 Mo1 S3 99.6(2) . . ?
O1 Mo1 S3 87.50(6) . . ?
Cl1 Mo1 S3 159.57(8) . . ?
O2 Mo1 S2 82.1(2) . . ?
O1 Mo1 S2 174.17(7) . . ?
Cl1 Mo1 S2 88.86(8) . . ?
S3 Mo1 S2 92.01(8) . . ?
O2 Mo1 S1 168.2(2) . . ?
O1 Mo1 S1 87.70(6) . . ?
Cl1 Mo1 S1 76.00(8) . . ?
S3 Mo1 S1 83.68(8) . . ?
S2 Mo1 S1 86.47(8) . . ?
Mo1 O1 Mo1 180.0 3_676 . ?
C4 S1 Mo1 110.2(3) . . ?
C8 S2 Mo1 107.7(3) . . ?
C12 S3 Mo1 107.6(3) . . ?
C4 N1 C2 108.0(8) . . ?
C4 N1 C1 125.9(9) . . ?
C2 N1 C1 126.1(9) . . ?
C4 N2 C3 107.7(8) . . ?
C4 N2 B1 130.4(9) . . ?
C3 N2 B1 121.7(9) . . ?
C6 N3 C8 109.8(8) . . ?
C6 N3 C5 124.7(9) . . ?
C8 N3 C5 125.5(9) . . ?
C8 N4 C7 107.9(8) . . ?
C8 N4 B1 131.6(9) . . ?
C7 N4 B1 120.2(9) . . ?
C10 N5 C12 109.2(8) . . ?
C10 N5 C9 125.9(9) . . ?
C12 N5 C9 124.8(8) . . ?
C12 N6 C11 107.8(7) . . ?
C12 N6 B1 131.9(8) . . ?
C11 N6 B1 120.2(9) . . ?
C3 C2 N1 107.5(9) . . ?
C2 C3 N2 108.5(9) . . ?
N2 C4 N1 108.2(8) . . ?
N2 C4 S1 128.8(8) . . ?
N1 C4 S1 123.0(8) . . ?
C7 C6 N3 107.7(9) . . ?
C6 C7 N4 107.4(9) . . ?
N4 C8 N3 107.2(8) . . ?
N4 C8 S2 129.1(8) . . ?
N3 C8 S2 123.7(8) . . ?
C11 C10 N5 107.2(8) . . ?
C10 C11 N6 108.1(8) . . ?
N6 C12 N5 107.7(8) . . ?
N6 C12 S3 130.1(8) . . ?
N5 C12 S3 122.1(8) . . ?
N6 B1 N4 114.4(8) . . ?
N6 B1 N2 111.3(8) . . ?
N4 B1 N2 109.5(7) . . ?
N7 C13 C14 177.4(16) . . ?
N8 C15 C16 177.6(15) . . ?
N9 C18 C17 176.2(15) . . ?

loop_
_geom_bond_atom_site_label_1
_geom_bond_atom_site_label_2
_geom_bond_distance
_geom_bond_site_symmetry_2
_geom_bond_publ_flag
Mo1 O2 1.669(5) . ?
Mo1 O1 1.8617(8) . ?
Mo1 Cl1 2.410(2) . ?
Mo1 S3 2.443(2) . ?
Mo1 S2 2.579(2) . ?
Mo1 S1 2.709(2) . ?
O1 Mo1 1.8617(8) 3_676 ?
S1 C4 1.719(10) . ?
S2 C8 1.698(10) . ?
S3 C12 1.733(9) . ?
N1 C4 1.350(11) . ?
N1 C2 1.375(11) . ?
N1 C1 1.443(11) . ?
N2 C4 1.331(11) . ?
N2 C3 1.380(11) . ?
N2 B1 1.566(13) . ?
N3 C6 1.362(11) . ?
N3 C8 1.360(11) . ?
N3 C5 1.452(11) . ?
N4 C8 1.346(11) . ?
N4 C7 1.410(11) . ?
N4 B1 1.530(12) . ?
N5 C10 1.352(11) . ?
N5 C12 1.355(10) . ?
N5 C9 1.452(11) . ?
N6 C12 1.335(10) . ?
N6 C11 1.380(10) . ?
N6 B1 1.530(12) . ?
C2 C3 1.321(12) . ?
C6 C7 1.342(13) . ?
C10 C11 1.344(12) . ?
C13 N7 1.170(17) . ?
C13 C14 1.49(2) . ?
C15 N8 1.202(17) . ?
C15 C16 1.431(19) . ?
C17 C18 1.463(18) . ?
C18 N9 1.152(16) . ?
